data_7003500
loop_
_publ_author_name
'Wei, Guo-Hua'
'Yang, Jin'
'Ma, Jian-Fang'
'Liu, Ying-Ying'
'Li, Shun-Li'
'Zhang, Lai-Ping'

_publ_section_title
;
 Syntheses, structures and luminescent properties of zinc(ii) and
 cadmium(ii) coordination complexes based on new bis(imidazolyl)ether
 and different carboxylate ligands
;
_journal_issue 23
_journal_name_full 'Dalton Transactions'
_journal_page_first 3080
_journal_page_last 3092
_journal_paper_doi 10.1039/b716657e
_journal_year 2008
_chemical_formula_moiety 'C18 H18 Cd N4 O6'
_chemical_formula_sum 'C18 H18 Cd N4 O6'
_chemical_formula_weight 498.76
_chemical_name_systematic
;
?
;
_space_group_IT_number 2
_symmetry_cell_setting triclinic
_symmetry_space_group_name_Hall '-P 1'
_symmetry_space_group_name_H-M 'P -1'
_atom_sites_solution_hydrogens geom
_atom_sites_solution_primary direct
_atom_sites_solution_secondary difmap
_audit_creation_method SHELXL-97
_cell_angle_alpha 82.720(19)
_cell_angle_beta 71.95(2)
_cell_angle_gamma 78.96(2)
_cell_formula_units_Z 2
_cell_length_a 8.501(6)
_cell_length_b 10.324(6)
_cell_length_c 11.544(5)
_cell_measurement_reflns_used 4028
_cell_measurement_temperature 293(2)
_cell_measurement_theta_max 27.5
_cell_measurement_theta_min 3.0
_cell_volume 943.0(10)
_computing_cell_refinement PROCESS-AUTO
_computing_data_collection PROCESS-AUTO
_computing_data_reduction PROCESS-AUTO
_computing_molecular_graphics 'SHELXTL-PLUS (Sheldrick, 1990)'
_computing_publication_material SHELXL-97
_computing_structure_refinement 'SHELXL-97 (Sheldrick, 1997)'
_computing_structure_solution 'SHELXS-97 (Sheldrick, 1997)'
_diffrn_ambient_temperature 293(2)
_diffrn_detector_area_resol_mean 10.0
_diffrn_measured_fraction_theta_full 0.996
_diffrn_measured_fraction_theta_max 0.988
_diffrn_measurement_device_type 'Rigaku RAXIS-RAPID'
_diffrn_measurement_method '\w scan'
_diffrn_radiation_monochromator graphite
_diffrn_radiation_source 'fine-focus sealed tube'
_diffrn_radiation_type MoK\a
_diffrn_radiation_wavelength 0.71069
_diffrn_reflns_av_R_equivalents 0.0199
_diffrn_reflns_av_sigmaI/netI 0.0245
_diffrn_reflns_limit_h_max 11
_diffrn_reflns_limit_h_min -11
_diffrn_reflns_limit_k_max 11
_diffrn_reflns_limit_k_min -13
_diffrn_reflns_limit_l_max 14
_diffrn_reflns_limit_l_min -14
_diffrn_reflns_number 9308
_diffrn_reflns_theta_full 25.00
_diffrn_reflns_theta_max 27.48
_diffrn_reflns_theta_min 3.01
_exptl_absorpt_coefficient_mu 1.203
_exptl_absorpt_correction_T_max 1.1170
_exptl_absorpt_correction_T_min 0.8977
_exptl_absorpt_correction_type multi-scan
_exptl_absorpt_process_details
;
Higashi,T (1995) Program for absorption correction.
Rigaku Corporation, Tokyo, Japan.
;
_exptl_crystal_colour colorless
_exptl_crystal_density_diffrn 1.757
_exptl_crystal_density_method 'not measured'
_exptl_crystal_description block
_exptl_crystal_F_000 500
_exptl_crystal_size_max 0.490
_exptl_crystal_size_mid 0.477
_exptl_crystal_size_min 0.055
_refine_diff_density_max 0.549
_refine_diff_density_min -0.750
_refine_diff_density_rms 0.167
_refine_ls_extinction_method none
_refine_ls_goodness_of_fit_ref 1.243
_refine_ls_hydrogen_treatment mixed
_refine_ls_matrix_type full
_refine_ls_number_parameters 266
_refine_ls_number_reflns 4269
_refine_ls_number_restraints 1
_refine_ls_restrained_S_all 1.243
_refine_ls_R_factor_all 0.0242
_refine_ls_R_factor_gt 0.0215
_refine_ls_shift/su_max 0.001
_refine_ls_shift/su_mean 0.000
_refine_ls_structure_factor_coef Fsqd
_refine_ls_weighting_details 'calc w=1/[\s^2^(Fo^2^)+(0.0492P)^2^+0.2016P] where P=(Fo^2^+2Fc^2^)/3'
_refine_ls_weighting_scheme calc
_refine_ls_wR_factor_gt 0.0710
_refine_ls_wR_factor_ref 0.0814
_reflns_number_gt 4028
_reflns_number_total 4269
_reflns_threshold_expression >2sigma(I)
_cod_data_source_file b716657e.txt
_cod_data_source_block compound5
_cod_depositor_comments
;
The following automatic conversions were performed:
'_symmetry_cell_setting' value 'Triclinic' changed to 'triclinic'
according to '/home/saulius/struct/CIF-dictionaries/cif_core.dic'
dictionary named 'cif_core.dic' version 2.4.1 from 2010-06-29.

Automatic conversion script
Id: cif_fix_enum 1527 2010-12-29 10:47:43Z saulius 
;
_cod_original_cell_volume 943.0(9)
_cod_database_code 7003500

loop_
_symmetry_equiv_pos_as_xyz
'x, y, z'
'-x, -y, -z'

loop_
_atom_site_label
_atom_site_type_symbol
_atom_site_fract_x
_atom_site_fract_y
_atom_site_fract_z
_atom_site_U_iso_or_equiv
_atom_site_adp_type
_atom_site_occupancy
_atom_site_symmetry_multiplicity
_atom_site_calc_flag
_atom_site_refinement_flags
_atom_site_disorder_assembly
_atom_site_disorder_group
Cd1 Cd 0.47585(2) 0.805517(14) 0.615866(13) 0.02380(8) Uani 1 1 d . . .
C1 C 0.7882(3) 0.6199(3) 0.4387(2) 0.0314(5) Uani 1 1 d . . .
H1 H 0.7253 0.5519 0.4532 0.038 Uiso 1 1 calc R . .
C2 C 0.8632(4) 0.8068(3) 0.4401(3) 0.0474(7) Uani 1 1 d . . .
H2 H 0.8603 0.8930 0.4572 0.057 Uiso 1 1 calc R . .
C3 C 0.9959(4) 0.7316(4) 0.3683(4) 0.0516(8) Uani 1 1 d . . .
H3 H 1.0998 0.7560 0.3266 0.062 Uiso 1 1 calc R . .
C4 C 1.0480(4) 0.5033(3) 0.2959(3) 0.0511(8) Uani 1 1 d . . .
H4A H 1.0233 0.4203 0.3414 0.061 Uiso 1 1 calc R . .
H4B H 1.1659 0.5057 0.2826 0.061 Uiso 1 1 calc R . .
C5 C 1.0163(5) 0.5078(4) 0.1749(3) 0.0613(10) Uani 1 1 d . . .
H5A H 1.0912 0.4364 0.1289 0.074 Uiso 1 1 calc R . .
H5B H 0.9022 0.4940 0.1880 0.074 Uiso 1 1 calc R . .
C6 C 0.8863(4) 0.7101(4) 0.1059(3) 0.0598(9) Uani 1 1 d . . .
H6A H 0.8141 0.7183 0.1891 0.072 Uiso 1 1 calc R . .
H6B H 0.8300 0.6705 0.0614 0.072 Uiso 1 1 calc R . .
C7 C 0.9187(5) 0.8434(4) 0.0471(4) 0.0640(10) Uani 1 1 d . . .
H7A H 0.8129 0.9034 0.0617 0.077 Uiso 1 1 calc R . .
H7B H 0.9883 0.8763 0.0855 0.077 Uiso 1 1 calc R . .
C8 C 0.9287(4) 0.8580(4) -0.1782(4) 0.0559(9) Uani 1 1 d . . .
H8 H 0.8149 0.8670 -0.1702 0.067 Uiso 1 1 calc R . .
C9 C 1.0557(4) 0.8556(3) -0.2831(3) 0.0497(7) Uani 1 1 d . . .
H9 H 1.0430 0.8645 -0.3611 0.060 Uiso 1 1 calc R . .
C10 C 1.1674(4) 0.8314(3) -0.1389(3) 0.0463(7) Uani 1 1 d . . .
H10 H 1.2462 0.8190 -0.0962 0.056 Uiso 1 1 calc R . .
C11 C 0.4190(3) 0.9314(2) 0.3529(2) 0.0262(5) Uani 1 1 d . . .
C12 C 0.4435(3) 0.8234(2) 0.2688(2) 0.0233(4) Uani 1 1 d . . .
C13 C 0.4619(3) 0.8584(2) 0.1456(2) 0.0261(5) Uani 1 1 d . . .
H13 H 0.4557 0.9470 0.1166 0.031 Uiso 1 1 calc R . .
C14 C 0.4896(3) 0.7606(2) 0.0659(2) 0.0280(5) Uani 1 1 d . . .
C15 C 0.4997(3) 0.6284(2) 0.1097(2) 0.0289(5) Uani 1 1 d D . .
H15 H 0.533(4) 0.571(3) 0.053(2) 0.035 Uiso 1 1 d D . .
C16 C 0.4851(3) 0.5938(2) 0.2320(2) 0.0231(4) Uani 1 1 d . . .
C17 C 0.4549(3) 0.6913(2) 0.31288(19) 0.0218(4) Uani 1 1 d . . .
H17 H 0.4425 0.6683 0.3954 0.026 Uiso 1 1 calc R . .
C18 C 0.5046(3) 0.4503(2) 0.2776(2) 0.0241(4) Uani 1 1 d . . .
N1 N 0.7325(3) 0.7363(2) 0.4841(2) 0.0332(5) Uani 1 1 d . . .
N2 N 0.9479(3) 0.6124(2) 0.3688(2) 0.0375(5) Uani 1 1 d . . .
N3 N 1.0015(3) 0.8445(3) -0.0855(3) 0.0491(7) Uani 1 1 d . . .
N4 N 1.2057(3) 0.8382(2) -0.2580(2) 0.0394(5) Uani 1 1 d . . .
O1 O 0.3675(3) 0.90610(18) 0.46552(16) 0.0347(4) Uani 1 1 d . . .
O2 O 0.4509(3) 1.04185(18) 0.30128(18) 0.0453(5) Uani 1 1 d . . .
O3 O 0.4707(2) 0.36767(17) 0.22079(17) 0.0315(4) Uani 1 1 d . . .
O4 O 0.5521(2) 0.41949(16) 0.37137(16) 0.0309(4) Uani 1 1 d . . .
O5 O 0.5123(3) 0.8007(2) -0.05412(17) 0.0420(5) Uani 1 1 d . . .
H5 H 0.5265 0.7362 -0.0931 0.063 Uiso 1 1 calc R . .
O6 O 1.0401(3) 0.6289(3) 0.1062(2) 0.0566(6) Uani 1 1 d . . .

loop_
_atom_site_aniso_label
_atom_site_aniso_U_11
_atom_site_aniso_U_22
_atom_site_aniso_U_33
_atom_site_aniso_U_23
_atom_site_aniso_U_13
_atom_site_aniso_U_12
Cd1 0.03556(12) 0.01474(10) 0.01902(10) -0.00126(7) -0.00447(7) -0.00496(7)
C1 0.0341(12) 0.0284(12) 0.0289(12) -0.0060(10) -0.0032(10) -0.0060(9)
C2 0.0417(16) 0.0446(16) 0.0544(18) -0.0153(14) -0.0015(13) -0.0169(13)
C3 0.0366(15) 0.0506(18) 0.066(2) -0.0150(16) -0.0023(14) -0.0178(13)
C4 0.0457(17) 0.0438(17) 0.0512(18) -0.0117(15) -0.0010(14) 0.0064(13)
C5 0.073(2) 0.056(2) 0.0473(19) -0.0195(17) -0.0027(17) -0.0060(18)
C6 0.0443(18) 0.072(2) 0.0472(18) -0.0015(17) 0.0072(14) -0.0075(16)
C7 0.057(2) 0.058(2) 0.054(2) -0.0100(18) 0.0168(17) -0.0031(17)
C8 0.0360(16) 0.0450(18) 0.079(3) 0.0070(17) -0.0110(16) -0.0056(13)
C9 0.0446(16) 0.0493(18) 0.0542(18) 0.0065(15) -0.0184(14) -0.0054(13)
C10 0.0344(14) 0.0534(18) 0.0402(15) -0.0028(14) -0.0011(12) 0.0022(12)
C11 0.0390(12) 0.0190(10) 0.0228(10) -0.0027(9) -0.0132(9) -0.0022(9)
C12 0.0279(11) 0.0211(10) 0.0226(10) -0.0023(9) -0.0088(8) -0.0051(8)
C13 0.0402(13) 0.0150(10) 0.0267(11) 0.0021(9) -0.0145(10) -0.0076(9)
C14 0.0436(13) 0.0237(11) 0.0213(11) 0.0012(9) -0.0137(10) -0.0112(9)
C15 0.0452(14) 0.0219(11) 0.0238(11) -0.0047(9) -0.0127(10) -0.0095(10)
C16 0.0327(11) 0.0143(9) 0.0250(10) -0.0010(8) -0.0098(9) -0.0083(8)
C17 0.0301(11) 0.0168(9) 0.0195(10) -0.0001(8) -0.0069(8) -0.0071(8)
C18 0.0289(11) 0.0173(10) 0.0238(10) -0.0013(8) -0.0038(8) -0.0051(8)
N1 0.0352(11) 0.0310(11) 0.0321(11) -0.0066(9) -0.0051(9) -0.0069(9)
N2 0.0321(11) 0.0389(12) 0.0371(12) -0.0101(10) -0.0043(9) -0.0004(9)
N3 0.0362(13) 0.0442(15) 0.0498(15) 0.0027(12) 0.0054(11) 0.0004(10)
N4 0.0374(12) 0.0370(13) 0.0374(12) 0.0017(10) -0.0054(10) -0.0030(9)
O1 0.0534(11) 0.0262(9) 0.0212(8) -0.0024(7) -0.0103(8) 0.0011(8)
O2 0.0907(17) 0.0212(9) 0.0305(9) -0.0014(8) -0.0189(10) -0.0227(10)
O3 0.0479(10) 0.0189(8) 0.0311(9) -0.0035(7) -0.0137(8) -0.0085(7)
O4 0.0489(11) 0.0189(8) 0.0269(8) 0.0015(7) -0.0141(8) -0.0078(7)
O5 0.0826(16) 0.0274(10) 0.0222(9) 0.0025(8) -0.0219(10) -0.0158(10)
O6 0.0475(13) 0.0633(15) 0.0440(12) -0.0073(11) 0.0055(10) -0.0021(11)

loop_
_atom_type_symbol
_atom_type_description
_atom_type_scat_dispersion_real
_atom_type_scat_dispersion_imag
_atom_type_scat_source
C C 0.0033 0.0016 'International Tables Vol C Tables 4.2.6.8 and 6.1.1.4'
H H 0.0000 0.0000 'International Tables Vol C Tables 4.2.6.8 and 6.1.1.4'
N N 0.0061 0.0033 'International Tables Vol C Tables 4.2.6.8 and 6.1.1.4'
O O 0.0106 0.0060 'International Tables Vol C Tables 4.2.6.8 and 6.1.1.4'
Cd Cd -0.8075 1.2024 'International Tables Vol C Tables 4.2.6.8 and 6.1.1.4'

loop_
_geom_angle_atom_site_label_1
_geom_angle_atom_site_label_2
_geom_angle_atom_site_label_3
_geom_angle
_geom_angle_site_symmetry_1
_geom_angle_site_symmetry_3
_geom_angle_publ_flag
O2 Cd1 O1 108.39(8) 2_676 . ?
O2 Cd1 N1 97.82(10) 2_676 . ?
O1 Cd1 N1 93.72(9) . . ?
O2 Cd1 N4 92.57(10) 2_676 1_456 ?
O1 Cd1 N4 86.01(9) . 1_456 ?
N1 Cd1 N4 169.13(9) . 1_456 ?
O2 Cd1 O4 145.43(7) 2_676 2_666 ?
O1 Cd1 O4 105.99(7) . 2_666 ?
N1 Cd1 O4 83.32(8) . 2_666 ?
N4 Cd1 O4 86.30(9) 1_456 2_666 ?
O2 Cd1 O3 91.53(7) 2_676 2_666 ?
O1 Cd1 O3 158.37(7) . 2_666 ?
N1 Cd1 O3 91.74(8) . 2_666 ?
N4 Cd1 O3 84.75(8) 1_456 2_666 ?
O4 Cd1 O3 53.93(6) 2_666 2_666 ?
N1 C1 N2 110.9(2) . . ?
N1 C1 H1 124.6 . . ?
N2 C1 H1 124.6 . . ?
C3 C2 N1 109.4(3) . . ?
C3 C2 H2 125.3 . . ?
N1 C2 H2 125.3 . . ?
C2 C3 N2 106.4(3) . . ?
C2 C3 H3 126.8 . . ?
N2 C3 H3 126.8 . . ?
N2 C4 C5 113.0(3) . . ?
N2 C4 H4A 109.0 . . ?
C5 C4 H4A 109.0 . . ?
N2 C4 H4B 109.0 . . ?
C5 C4 H4B 109.0 . . ?
H4A C4 H4B 107.8 . . ?
O6 C5 C4 112.4(3) . . ?
O6 C5 H5A 109.1 . . ?
C4 C5 H5A 109.1 . . ?
O6 C5 H5B 109.1 . . ?
C4 C5 H5B 109.1 . . ?
H5A C5 H5B 107.9 . . ?
O6 C6 C7 109.3(3) . . ?
O6 C6 H6A 109.8 . . ?
C7 C6 H6A 109.8 . . ?
O6 C6 H6B 109.8 . . ?
C7 C6 H6B 109.8 . . ?
H6A C6 H6B 108.3 . . ?
N3 C7 C6 113.9(3) . . ?
N3 C7 H7A 108.8 . . ?
C6 C7 H7A 108.8 . . ?
N3 C7 H7B 108.8 . . ?
C6 C7 H7B 108.8 . . ?
H7A C7 H7B 107.7 . . ?
C9 C8 N3 106.1(3) . . ?
C9 C8 H8 127.0 . . ?
N3 C8 H8 127.0 . . ?
C8 C9 N4 110.0(3) . . ?
C8 C9 H9 125.0 . . ?
N4 C9 H9 125.0 . . ?
N4 C10 N3 112.2(3) . . ?
N4 C10 H10 123.9 . . ?
N3 C10 H10 123.9 . . ?
O1 C11 O2 125.2(2) . . ?
O1 C11 C12 119.0(2) . . ?
O2 C11 C12 115.7(2) . . ?
C13 C12 C17 120.6(2) . . ?
C13 C12 C11 118.7(2) . . ?
C17 C12 C11 120.6(2) . . ?
C12 C13 C14 119.7(2) . . ?
C12 C13 H13 120.1 . . ?
C14 C13 H13 120.1 . . ?
O5 C14 C13 117.0(2) . . ?
O5 C14 C15 123.1(2) . . ?
C13 C14 C15 119.9(2) . . ?
C16 C15 C14 120.1(2) . . ?
C16 C15 H15 124(2) . . ?
C14 C15 H15 115(2) . . ?
C15 C16 C17 120.3(2) . . ?
C15 C16 C18 119.9(2) . . ?
C17 C16 C18 119.8(2) . . ?
C12 C17 C16 119.2(2) . . ?
C12 C17 H17 120.4 . . ?
C16 C17 H17 120.4 . . ?
O4 C18 O3 123.4(2) . . ?
O4 C18 C16 117.9(2) . . ?
O3 C18 C16 118.7(2) . . ?
C1 N1 C2 106.0(2) . . ?
C1 N1 Cd1 127.43(19) . . ?
C2 N1 Cd1 126.5(2) . . ?
C1 N2 C3 107.3(2) . . ?
C1 N2 C4 126.8(3) . . ?
C3 N2 C4 125.5(3) . . ?
C10 N3 C8 106.4(3) . . ?
C10 N3 C7 125.4(3) . . ?
C8 N3 C7 128.2(3) . . ?
C10 N4 C9 105.3(3) . . ?
C10 N4 Cd1 123.5(2) . 1_654 ?
C9 N4 Cd1 131.0(2) . 1_654 ?
C11 O1 Cd1 137.30(18) . . ?
C11 O2 Cd1 125.05(16) . 2_676 ?
C18 O3 Cd1 87.62(14) . 2_666 ?
C18 O4 Cd1 94.90(14) . 2_666 ?
C14 O5 H5 109.5 . . ?
C5 O6 C6 111.9(3) . . ?

loop_
_geom_bond_atom_site_label_1
_geom_bond_atom_site_label_2
_geom_bond_distance
_geom_bond_site_symmetry_2
_geom_bond_publ_flag
Cd1 O2 2.216(2) 2_676 ?
Cd1 O1 2.2600(19) . ?
Cd1 N1 2.282(3) . ?
Cd1 N4 2.294(3) 1_456 ?
Cd1 O4 2.362(2) 2_666 ?
Cd1 O3 2.515(2) 2_666 ?
C1 N1 1.316(3) . ?
C1 N2 1.341(4) . ?
C1 H1 0.9300 . ?
C2 C3 1.345(5) . ?
C2 N1 1.374(4) . ?
C2 H2 0.9300 . ?
C3 N2 1.368(4) . ?
C3 H3 0.9300 . ?
C4 N2 1.459(4) . ?
C4 C5 1.497(5) . ?
C4 H4A 0.9700 . ?
C4 H4B 0.9700 . ?
C5 O6 1.406(5) . ?
C5 H5A 0.9700 . ?
C5 H5B 0.9700 . ?
C6 O6 1.413(4) . ?
C6 C7 1.491(5) . ?
C6 H6A 0.9700 . ?
C6 H6B 0.9700 . ?
C7 N3 1.473(5) . ?
C7 H7A 0.9700 . ?
C7 H7B 0.9700 . ?
C8 C9 1.349(5) . ?
C8 N3 1.374(5) . ?
C8 H8 0.9300 . ?
C9 N4 1.367(4) . ?
C9 H9 0.9300 . ?
C10 N4 1.307(4) . ?
C10 N3 1.340(4) . ?
C10 H10 0.9300 . ?
C11 O1 1.247(3) . ?
C11 O2 1.255(3) . ?
C11 C12 1.513(3) . ?
C12 C13 1.390(3) . ?
C12 C17 1.390(3) . ?
C13 C14 1.390(4) . ?
C13 H13 0.9300 . ?
C14 O5 1.359(3) . ?
C14 C15 1.391(3) . ?
C15 C16 1.385(3) . ?
C15 H15 0.880(18) . ?
C16 C17 1.393(3) . ?
C16 C18 1.504(3) . ?
C17 H17 0.9300 . ?
C18 O4 1.254(3) . ?
C18 O3 1.262(3) . ?
N4 Cd1 2.294(3) 1_654 ?
O2 Cd1 2.216(2) 2_676 ?
O3 Cd1 2.515(2) 2_666 ?
O4 Cd1 2.362(2) 2_666 ?
O5 H5 0.8200 . ?

loop_
_geom_hbond_atom_site_label_D
_geom_hbond_atom_site_label_H
_geom_hbond_atom_site_label_A
_geom_hbond_distance_DH
_geom_hbond_distance_HA
_geom_hbond_distance_DA
_geom_hbond_angle_DHA
_geom_hbond_site_symmetry_A
O5 H5 O3 0.82 1.92 2.706(3) 160.0 2_665

loop_
_geom_torsion_atom_site_label_1
_geom_torsion_atom_site_label_2
_geom_torsion_atom_site_label_3
_geom_torsion_atom_site_label_4
_geom_torsion
_geom_torsion_site_symmetry_1
_geom_torsion_site_symmetry_2
_geom_torsion_site_symmetry_3
_geom_torsion_site_symmetry_4
_geom_torsion_publ_flag
N1 C2 C3 N2 -0.7(4) . . . . ?
N2 C4 C5 O6 55.2(4) . . . . ?
O6 C6 C7 N3 69.9(5) . . . . ?
N3 C8 C9 N4 1.3(4) . . . . ?
O1 C11 C12 C13 164.9(2) . . . . ?
O2 C11 C12 C13 -13.9(3) . . . . ?
O1 C11 C12 C17 -17.9(4) . . . . ?
O2 C11 C12 C17 163.2(2) . . . . ?
C17 C12 C13 C14 0.9(4) . . . . ?
C11 C12 C13 C14 178.0(2) . . . . ?
C12 C13 C14 O5 -177.8(2) . . . . ?
C12 C13 C14 C15 -0.4(4) . . . . ?
O5 C14 C15 C16 176.2(3) . . . . ?
C13 C14 C15 C16 -1.1(4) . . . . ?
C14 C15 C16 C17 2.0(4) . . . . ?
C14 C15 C16 C18 -177.0(2) . . . . ?
C13 C12 C17 C16 0.0(3) . . . . ?
C11 C12 C17 C16 -177.1(2) . . . . ?
C15 C16 C17 C12 -1.4(3) . . . . ?
C18 C16 C17 C12 177.5(2) . . . . ?
C15 C16 C18 O4 154.1(2) . . . . ?
C17 C16 C18 O4 -24.8(3) . . . . ?
C15 C16 C18 O3 -26.7(3) . . . . ?
C17 C16 C18 O3 154.3(2) . . . . ?
N2 C1 N1 C2 0.4(3) . . . . ?
N2 C1 N1 Cd1 -177.07(17) . . . . ?
C3 C2 N1 C1 0.2(4) . . . . ?
C3 C2 N1 Cd1 177.7(2) . . . . ?
O2 Cd1 N1 C1 154.5(2) 2_676 . . . ?
O1 Cd1 N1 C1 -96.4(2) . . . . ?
N4 Cd1 N1 C1 -8.2(6) 1_456 . . . ?
O4 Cd1 N1 C1 9.3(2) 2_666 . . . ?
O3 Cd1 N1 C1 62.7(2) 2_666 . . . ?
O2 Cd1 N1 C2 -22.5(3) 2_676 . . . ?
O1 Cd1 N1 C2 86.6(3) . . . . ?
N4 Cd1 N1 C2 174.8(4) 1_456 . . . ?
O4 Cd1 N1 C2 -167.7(3) 2_666 . . . ?
O3 Cd1 N1 C2 -114.3(3) 2_666 . . . ?
N1 C1 N2 C3 -0.9(3) . . . . ?
N1 C1 N2 C4 -175.0(3) . . . . ?
C2 C3 N2 C1 0.9(4) . . . . ?
C2 C3 N2 C4 175.2(3) . . . . ?
C5 C4 N2 C1 81.9(4) . . . . ?
C5 C4 N2 C3 -91.2(4) . . . . ?
N4 C10 N3 C8 1.3(4) . . . . ?
N4 C10 N3 C7 -179.0(3) . . . . ?
C9 C8 N3 C10 -1.5(4) . . . . ?
C9 C8 N3 C7 178.8(3) . . . . ?
C6 C7 N3 C10 -92.8(5) . . . . ?
C6 C7 N3 C8 86.9(5) . . . . ?
N3 C10 N4 C9 -0.5(4) . . . . ?
N3 C10 N4 Cd1 -175.4(2) . . . 1_654 ?
C8 C9 N4 C10 -0.5(4) . . . . ?
C8 C9 N4 Cd1 173.9(2) . . . 1_654 ?
O2 C11 O1 Cd1 -101.5(3) . . . . ?
C12 C11 O1 Cd1 79.7(3) . . . . ?
O2 Cd1 O1 C11 93.3(3) 2_676 . . . ?
N1 Cd1 O1 C11 -6.2(3) . . . . ?
N4 Cd1 O1 C11 -175.3(3) 1_456 . . . ?
O4 Cd1 O1 C11 -90.3(3) 2_666 . . . ?
O3 Cd1 O1 C11 -110.4(3) 2_666 . . . ?
O1 C11 O2 Cd1 26.0(4) . . . 2_676 ?
C12 C11 O2 Cd1 -155.18(17) . . . 2_676 ?
O4 C18 O3 Cd1 3.6(2) . . . 2_666 ?
C16 C18 O3 Cd1 -175.51(19) . . . 2_666 ?
O3 C18 O4 Cd1 -3.8(3) . . . 2_666 ?
C16 C18 O4 Cd1 175.28(18) . . . 2_666 ?
C4 C5 O6 C6 -104.7(4) . . . . ?
C7 C6 O6 C5 172.1(3) . . . . ?
